data_4003295
loop_
_publ_author_name
'Kawaguchi, Genta'
'Maesato, Mitsuhiko'
'Komatsu, Tokutaro'
'Imakubo, Tatsuro'
'Kiswandhi, Andhika'
'Graf, David'
'Kitagawa, Hiroshi'

_publ_section_title
;
 Use of Halogen Bonding in a Molecular Solid Solution to Simultaneously
 Control Spin and Charge
;
_journal_issue 20
_journal_name_full 'Chemistry of Materials'
_journal_page_first 7276
_journal_paper_doi 10.1021/acs.chemmater.6b02495
_journal_volume 28
_journal_year 2016
_chemical_formula_moiety '2(C8 H4 I2 S2 Se4), Br4 Ga'
_chemical_formula_sum 'C16 H8 Br4 Ga I4 S4 Se8'
_chemical_formula_weight 1857.10
_chemical_name_common (DIETSe)2GaBr4
_space_group_crystal_system orthorhombic
_space_group_IT_number 72
_space_group_name_Hall '-I 2 2c'
_space_group_name_H-M_alt 'I b a m'
_atom_sites_solution_primary direct
_atom_sites_solution_secondary difmap
_audit_creation_method SHELXL-2014
_cell_angle_alpha 90
_cell_angle_beta 90
_cell_angle_gamma 90
_cell_formula_units_Z 4
_cell_length_a 7.3519(13)
_cell_length_b 36.690(6)
_cell_length_c 13.606(2)
_cell_measurement_reflns_used 4277
_cell_measurement_temperature 293
_cell_measurement_theta_max 28.51
_cell_measurement_theta_min 2.83
_cell_volume 3670.1(10)
_computing_structure_refinement 'SHELXL-2014 (Sheldrick, 2014)'
_computing_structure_solution 'SIR2011 (Burla, et al., 2012)'
_diffrn_ambient_temperature 293
_diffrn_measured_fraction_theta_full 0.999
_diffrn_measured_fraction_theta_max 0.936
_diffrn_measurement_device_type 'Bruker SMART APEXII CCD detector'
_diffrn_measurement_method '\f and \w scans'
_diffrn_radiation_monochromator graphite
_diffrn_radiation_type MoK\a
_diffrn_radiation_wavelength 0.71073
_diffrn_reflns_av_R_equivalents 0.0243
_diffrn_reflns_av_unetI/netI 0.0224
_diffrn_reflns_Laue_measured_fraction_full 0.999
_diffrn_reflns_Laue_measured_fraction_max 0.936
_diffrn_reflns_limit_h_max 9
_diffrn_reflns_limit_h_min -9
_diffrn_reflns_limit_k_max 31
_diffrn_reflns_limit_k_min -49
_diffrn_reflns_limit_l_max 17
_diffrn_reflns_limit_l_min -18
_diffrn_reflns_number 10130
_diffrn_reflns_point_group_measured_fraction_full 0.999
_diffrn_reflns_point_group_measured_fraction_max 0.936
_diffrn_reflns_theta_full 25.242
_diffrn_reflns_theta_max 28.615
_diffrn_reflns_theta_min 2.220
_diffrn_source 'rotating anode with a mirror focusing unit'
_exptl_absorpt_coefficient_mu 16.644
_exptl_absorpt_correction_T_max 0.7457
_exptl_absorpt_correction_T_min 0.4494
_exptl_absorpt_correction_type multi-scan
_exptl_absorpt_process_details 'SADABS; Sheldrick, 1996'
_exptl_crystal_colour black
_exptl_crystal_density_diffrn 3.361
_exptl_crystal_density_method 'not measured'
_exptl_crystal_description plate
_exptl_crystal_F_000 3292
_exptl_crystal_size_max 0.16
_exptl_crystal_size_mid 0.06
_exptl_crystal_size_min 0.01
_refine_diff_density_max 1.548
_refine_diff_density_min -1.443
_refine_diff_density_rms 0.129
_refine_ls_extinction_method none
_refine_ls_goodness_of_fit_ref 1.038
_refine_ls_hydrogen_treatment undef
_refine_ls_matrix_type full
_refine_ls_number_parameters 97
_refine_ls_number_reflns 2295
_refine_ls_number_restraints 0
_refine_ls_restrained_S_all 1.038
_refine_ls_R_factor_all 0.0381
_refine_ls_R_factor_gt 0.0297
_refine_ls_shift/su_max 0.001
_refine_ls_shift/su_mean 0.000
_refine_ls_structure_factor_coef Fsqd
_refine_ls_weighting_details 'w=1/[\s^2^(Fo^2^)+(0.0277P)^2^+30.4119P] where P=(Fo^2^+2Fc^2^)/3'
_refine_ls_weighting_scheme calc
_refine_ls_wR_factor_gt 0.0714
_refine_ls_wR_factor_ref 0.0760
_reflns_Friedel_coverage 0.000
_reflns_number_gt 1886
_reflns_number_total 2295
_reflns_threshold_expression 'I > 2\s(I)'
_cod_data_source_file cm6b02495_si_002.cif
_cod_data_source_block shelxl
_cod_original_cell_volume 3670.2(11)
_cod_database_code 4003295
_shelx_space_group_comment
;
The symmetry employed for this shelxl refinement is uniquely defined
by the following loop, which should always be used as a source of
symmetry information in preference to the above space-group names.
They are only intended as comments.
;
_shelxl_version_number 2014-3

loop_
_space_group_symop_operation_xyz
'x, y, z'
'-x, -y, z'
'-x, y, -z+1/2'
'x, -y, -z+1/2'
'x+1/2, y+1/2, z+1/2'
'-x+1/2, -y+1/2, z+1/2'
'-x+1/2, y+1/2, -z+1'
'x+1/2, -y+1/2, -z+1'
'-x, -y, -z'
'x, y, -z'
'x, -y, z-1/2'
'-x, y, z-1/2'
'-x+1/2, -y+1/2, -z+1/2'
'x+1/2, y+1/2, -z+1/2'
'x+1/2, -y+1/2, z'
'-x+1/2, y+1/2, z'

loop_
_atom_site_label
_atom_site_type_symbol
_atom_site_fract_x
_atom_site_fract_y
_atom_site_fract_z
_atom_site_U_iso_or_equiv
_atom_site_adp_type
_atom_site_occupancy
_atom_site_site_symmetry_order
_atom_site_calc_flag
_atom_site_refinement_flags_posn
_atom_site_refinement_flags_adp
_atom_site_refinement_flags_occupancy
I1 I 0.18208(4) 0.13544(2) 0.13606(2) 0.03822(11) Uani 1 1 d . . .
Br1 Br 0.31233(16) 0.46349(2) 0.34514(7) 0.1050(4) Uani 1 1 d . . .
Se2 Se 0.17514(7) 0.31906(2) 0.11676(3) 0.03263(13) Uani 1 1 d . . .
Se1 Se 0.16991(7) 0.22661(2) 0.11707(3) 0.03334(13) Uani 1 1 d . . .
Ga1 Ga 0.5000 0.5000 0.2500 0.0666(4) Uani 1 4 d S T P
S1 S 0.17600(18) 0.40200(3) 0.12883(9) 0.0410(3) Uani 1 1 d . . .
C3 C 0.1766(6) 0.18173(10) 0.0491(3) 0.0273(9) Uani 1 1 d . . .
C4 C 0.1776(6) 0.36435(11) 0.0493(3) 0.0303(9) Uani 1 1 d . . .
C2 C 0.1723(8) 0.29161(16) 0.0000 0.0279(12) Uani 1 2 d S T P
C1 C 0.1722(8) 0.25435(16) 0.0000 0.0284(12) Uani 1 2 d S T P
C5A C 0.115(2) 0.4389(3) 0.0441(11) 0.061(4) Uani 0.5 1 d . . P
C5B C 0.235(2) 0.4387(4) 0.0443(11) 0.064(4) Uani 0.5 1 d . . P

loop_
_atom_site_aniso_label
_atom_site_aniso_U_11
_atom_site_aniso_U_22
_atom_site_aniso_U_33
_atom_site_aniso_U_23
_atom_site_aniso_U_13
_atom_site_aniso_U_12
I1 0.04464(19) 0.02734(16) 0.04267(18) 0.01128(12) 0.00319(14) -0.00015(12)
Br1 0.1670(10) 0.0423(4) 0.1056(7) 0.0129(4) 0.0377(6) -0.0066(5)
Se2 0.0462(3) 0.0215(2) 0.0302(2) -0.00089(16) -0.00083(19) 0.00083(18)
Se1 0.0516(3) 0.0225(2) 0.0259(2) -0.00053(15) 0.00067(18) 0.00011(19)
Ga1 0.1162(13) 0.0228(5) 0.0608(8) 0.000 0.000 0.000
S1 0.0573(8) 0.0245(5) 0.0411(6) -0.0058(5) -0.0032(6) 0.0012(5)
C3 0.031(2) 0.0187(18) 0.032(2) 0.0026(16) -0.0003(18) 0.0000(16)
C4 0.034(2) 0.0181(18) 0.038(2) -0.0007(16) -0.0021(19) 0.0017(17)
C2 0.033(3) 0.024(3) 0.026(3) 0.000 0.000 0.000(2)
C1 0.037(3) 0.021(3) 0.027(3) 0.000 0.000 0.001(2)
C5A 0.112(12) 0.019(5) 0.051(7) 0.004(4) 0.015(9) 0.021(8)
C5B 0.113(12) 0.024(6) 0.054(7) 0.003(5) -0.022(9) -0.017(8)

loop_
_atom_type_symbol
_atom_type_description
_atom_type_scat_dispersion_real
_atom_type_scat_dispersion_imag
_atom_type_scat_source
C C 0.0033 0.0016 'International Tables Vol C Tables 4.2.6.8 and 6.1.1.4'
H H 0.0000 0.0000 'International Tables Vol C Tables 4.2.6.8 and 6.1.1.4'
S S 0.1246 0.1234 'International Tables Vol C Tables 4.2.6.8 and 6.1.1.4'
Ga Ga 0.2307 1.6083 'International Tables Vol C Tables 4.2.6.8 and 6.1.1.4'
Se Se -0.0929 2.2259 'International Tables Vol C Tables 4.2.6.8 and 6.1.1.4'
Br Br -0.2901 2.4595 'International Tables Vol C Tables 4.2.6.8 and 6.1.1.4'
I I -0.4742 1.8119 'International Tables Vol C Tables 4.2.6.8 and 6.1.1.4'

loop_
_geom_angle_atom_site_label_1
_geom_angle_atom_site_label_2
_geom_angle_atom_site_label_3
_geom_angle
_geom_angle_site_symmetry_1
_geom_angle_site_symmetry_3
C2 Se2 C4 93.5(2) . .
C3 Se1 C1 93.23(19) . .
Br1 Ga1 Br1 109.41(5) 2_665 4_565
Br1 Ga1 Br1 106.95(6) 2_665 3_655
Br1 Ga1 Br1 112.10(6) 4_565 3_655
Br1 Ga1 Br1 112.10(6) 2_665 .
Br1 Ga1 Br1 106.95(6) 4_565 .
Br1 Ga1 Br1 109.41(5) 3_655 .
C4 S1 C5B 101.0(5) . .
C4 S1 C5A 101.3(5) . .
C5B S1 C5A 27.7(6) . .
C3 C3 Se1 119.31(12) 10 .
C3 C3 I1 124.87(11) 10 .
Se1 C3 I1 115.8(2) . .
C4 C4 S1 128.07(15) 10 .
C4 C4 Se2 118.91(13) 10 .
S1 C4 Se2 113.0(2) . .
C1 C2 Se2 122.37(15) . .
C1 C2 Se2 122.37(15) . 10
Se2 C2 Se2 115.2(3) . 10
C2 C1 Se1 122.57(15) . .
C2 C1 Se1 122.57(15) . 10
Se1 C1 Se1 114.8(3) . 10
C5B C5A C5A 90.1(18) . 10
C5B C5A C5B 54.0(19) . 10
C5A C5A C5B 36.1(7) 10 10
C5B C5A S1 75.5(16) . .
C5A C5A S1 129.0(4) 10 .
C5B C5A S1 111.2(10) 10 .
C5A C5B C5B 89.9(18) . 10
C5A C5B C5A 53.8(18) . 10
C5B C5B C5A 36.1(7) 10 10
C5A C5B S1 76.7(16) . .
C5B C5B S1 129.1(4) 10 .
C5A C5B S1 112.0(10) 10 .

loop_
_geom_bond_atom_site_label_1
_geom_bond_atom_site_label_2
_geom_bond_distance
_geom_bond_site_symmetry_2
I1 C3 2.070(4) .
Br1 Ga1 2.3181(9) .
Se2 C2 1.881(3) .
Se2 C4 1.898(4) .
Se1 C3 1.890(4) .
Se1 C1 1.890(3) .
Ga1 Br1 2.3180(9) 2_665
Ga1 Br1 2.3180(9) 4_565
Ga1 Br1 2.3180(9) 3_655
S1 C4 1.755(4) .
S1 C5B 1.824(15) .
S1 C5A 1.833(14) .
C3 C3 1.335(8) 10
C4 C4 1.342(9) 10
C2 C1 1.367(8) .
C2 Se2 1.881(3) 10
C1 Se1 1.890(3) 10
C5A C5B 0.877(18) .
C5A C5A 1.20(3) 10
C5A C5B 1.488(15) 10
C5B C5B 1.20(3) 10
C5B C5A 1.488(15) 10

loop_
_geom_torsion_atom_site_label_1
_geom_torsion_atom_site_label_2
_geom_torsion_atom_site_label_3
_geom_torsion_atom_site_label_4
_geom_torsion
_geom_torsion_site_symmetry_1
_geom_torsion_site_symmetry_4
C1 Se1 C3 C3 -1.4(2) . 10
C1 Se1 C3 I1 178.9(3) . .
C5B S1 C4 C4 -14.3(6) . 10
C5A S1 C4 C4 14.0(6) . 10
C5B S1 C4 Se2 166.8(6) . .
C5A S1 C4 Se2 -164.9(6) . .
C2 Se2 C4 C4 -0.3(2) . 10
C2 Se2 C4 S1 178.7(3) . .
C4 Se2 C2 C1 179.1(5) . .
C4 Se2 C2 Se2 0.5(3) . 10
Se2 C2 C1 Se1 1.4(8) . .
Se2 C2 C1 Se1 179.9(3) 10 .
Se2 C2 C1 Se1 -179.9(3) . 10
Se2 C2 C1 Se1 -1.4(8) 10 10
C3 Se1 C1 C2 -178.8(5) . .
C3 Se1 C1 Se1 2.3(3) . 10
C4 S1 C5A C5B -92.3(16) . .
C4 S1 C5A C5A -14.2(6) . 10
C5B S1 C5A C5A 78.1(15) . 10
C4 S1 C5A C5B -50.9(11) . 10
C5B S1 C5A C5B 41.3(15) . 10
C5A C5A C5B C5B -0.006(3) 10 10
S1 C5A C5B C5B 130.4(2) . 10
C5B C5A C5B C5A 0.006(3) 10 10
S1 C5A C5B C5A 130.5(2) . 10
C5A C5A C5B S1 -130.5(2) 10 .
C5B C5A C5B S1 -130.4(2) 10 .
C4 S1 C5B C5A 93.3(16) . .
C4 S1 C5B C5B 14.5(6) . 10
C5A S1 C5B C5B -78.8(15) . 10
C4 S1 C5B C5A 51.9(11) . 10
C5A S1 C5B C5A -41.4(14) . 10
